data_7010057
loop_
_publ_author_name
'Jolanta \'Swi\;atek-Koz\/lowska'
'Igor O. Fritsky'
'Agnieszka Dobosz'
'Aldona Karaczyn'
'Nikolai M. Dudarenko'
'Tatiana Yu. Sliva'
'El\.zbieta Gumienna-Kontecka'
'Lucjan Jerzykiewicz'

_publ_contact_author 'Igor O.Fritsky'
_publ_section_title
;
 Chelating dihydroxamic acids: study of metal speciation and
 co-ordination compounds with Ni2+ and Cu2+
;
_journal_issue 22
_journal_name_full 'J. Chem. Soc., Dalton Trans.'
_journal_page_first 4064
_journal_page_last 4068
_journal_paper_doi 10.1039/b005500j
_journal_year 2000
_chemical_formula_sum 'C4 H8 K2 N4 Ni O10'
_chemical_formula_weight 409.06
_chemical_name_systematic
;
dipotassium bis(oxalodihydroxamato)nickolate(II) dihydrate
;
_space_group_IT_number 14
_symmetry_cell_setting monoclinic
_symmetry_space_group_name_Hall '-P 2yn'
_symmetry_space_group_name_H-M 'P 1 21/n 1'
_atom_sites_solution_hydrogens geom
_atom_sites_solution_primary direct
_atom_sites_solution_secondary difmap
_audit_creation_method SHELXL-97
_cell_angle_alpha 90.00
_cell_angle_beta 101.91(3)
_cell_angle_gamma 90.00
_cell_formula_units_Z 2
_cell_length_a 3.7290(10)
_cell_length_b 19.753(4)
_cell_length_c 8.203(2)
_cell_measurement_reflns_used 25
_cell_measurement_temperature 300(2)
_cell_measurement_theta_max 14
_cell_measurement_theta_min 8
_cell_volume 591.2(3)
_computing_cell_refinement 'Kuma KM4 software 1996'
_computing_data_collection 'Kuma KM4 software 1996'
_computing_data_reduction 'Kuma KM4 software 1996'
_computing_molecular_graphics 'SCHAKAL-97 (Keller, 1997)'
_computing_structure_refinement 'SHELXL-97 (Sheldrick, 1997)'
_computing_structure_solution 'SHELXS-97 (Sheldrick, 1990)'
_diffrn_ambient_temperature 300(2)
_diffrn_measured_fraction_theta_full 0.930
_diffrn_measured_fraction_theta_max 0.930
_diffrn_measurement_device 'Kuma KM4 automatic diffractometer'
_diffrn_measurement_method 'profile data from omega-2theta scans'
_diffrn_radiation_monochromator graphite
_diffrn_radiation_source 'fine-focus sealed tube'
_diffrn_radiation_type MoK\a
_diffrn_radiation_wavelength 0.71073
_diffrn_reflns_av_R_equivalents 0.0147
_diffrn_reflns_av_sigmaI/netI 0.0176
_diffrn_reflns_limit_h_max 4
_diffrn_reflns_limit_h_min 0
_diffrn_reflns_limit_k_max 22
_diffrn_reflns_limit_k_min 0
_diffrn_reflns_limit_l_max 8
_diffrn_reflns_limit_l_min -9
_diffrn_reflns_number 1138
_diffrn_reflns_theta_full 25.04
_diffrn_reflns_theta_max 25.04
_diffrn_reflns_theta_min 2.06
_diffrn_standards_decay_% 0.5
_diffrn_standards_interval_count 100
_diffrn_standards_number 3
_exptl_absorpt_coefficient_mu 2.410
_exptl_absorpt_correction_T_max 0.92
_exptl_absorpt_correction_T_min 0.81
_exptl_absorpt_correction_type 'empirical (Starynowicz, 1999)'
_exptl_crystal_colour colorless
_exptl_crystal_density_diffrn 2.298
_exptl_crystal_density_meas ?
_exptl_crystal_density_method 'not measured'
_exptl_crystal_description block
_exptl_crystal_F_000 412
_exptl_crystal_size_max 0.3
_exptl_crystal_size_mid 0.3
_exptl_crystal_size_min 0.2
_refine_diff_density_max 0.285
_refine_diff_density_min -0.515
_refine_diff_density_rms 0.089
_refine_ls_extinction_method none
_refine_ls_goodness_of_fit_ref 1.181
_refine_ls_hydrogen_treatment mixed
_refine_ls_matrix_type full
_refine_ls_number_parameters 113
_refine_ls_number_reflns 1012
_refine_ls_number_restraints 0
_refine_ls_restrained_S_all 1.181
_refine_ls_R_factor_all 0.0299
_refine_ls_R_factor_gt 0.0234
_refine_ls_shift/su_max 0.071
_refine_ls_shift/su_mean 0.005
_refine_ls_structure_factor_coef Fsqd
_refine_ls_weighting_details 'w=1/[\s^2^(Fo^2^)+(0.0406P)^2^+0.4728P] where P=(Fo^2^+2Fc^2^)/3'
_refine_ls_weighting_scheme calc
_refine_ls_wR_factor_gt 0.0647
_refine_ls_wR_factor_ref 0.0738
_reflns_number_gt 882
_reflns_number_total 1012
_reflns_threshold_expression >2sigma(I)
_cod_data_source_file b005500j.txt
_cod_data_source_block 2
_cod_depositor_comments
;
The following automatic conversions were performed:

'_exptl_crystal_density_meas' value 'none' was changed to '?' - the
value is perceived as not measured.

Automatic conversion script
Id: cif_fix_values 3008 2015-01-20 13:52:24Z robertas 

The following automatic conversions were performed:

'_refine_ls_weighting_scheme' value 'calc
w=1/[\s^2^(Fo^2^)+(0.0406P)^2^+0.4728P] where P=(Fo^2^+2Fc^2^)/3' was
changed to 'calc'. New tag '_refine_ls_weighting_details' was
created. The value of the new tag was set to
'w=1/[\s^2^(Fo^2^)+(0.0406P)^2^+0.4728P] where P=(Fo^2^+2Fc^2^)/3'.

Automatic conversion script
Id: cif_fix_values 3143 2015-03-26 13:38:13Z robertas 

The following automatic conversions were performed:
data name '_geom_bond_atom_site_label_D' replaced with
'_geom_hbond_atom_site_label_D' as specified in the replacement file
'/home/antanas/src/cod-tools/trunk/data/replacement-values/replacement_tags.lst'.

data
name '_geom_bond_atom_site_label_H' replaced with
'_geom_hbond_atom_site_label_H' as specified in the replacement file
'/home/antanas/src/cod-tools/trunk/data/replacement-values/replacement_tags.lst'.

data
name '_geom_contact_atom_site_label_a' replaced with
'_geom_hbond_atom_site_label_A' as specified in the replacement file
'/home/antanas/src/cod-tools/trunk/data/replacement-values/replacement_tags.lst'.

data
name '_geom_contact_distance_dh' replaced with
'_geom_hbond_distance_DH' as specified in the replacement file
'/home/antanas/src/cod-tools/trunk/data/replacement-values/replacement_tags.lst'.

data
name '_geom_contact_distance_HA' replaced with
'_geom_hbond_distance_HA' as specified in the replacement file
'/home/antanas/src/cod-tools/trunk/data/replacement-values/replacement_tags.lst'.

data
name '_geom_angle_DHA' replaced with '_geom_hbond_angle_DHA' as
specified in the replacement file
'/home/antanas/src/cod-tools/trunk/data/replacement-values/replacement_tags.lst'.

data
name '_geom_contact_distance_DA' replaced with
'_geom_hbond_distance_DA' as specified in the replacement file
'/home/antanas/src/cod-tools/trunk/data/replacement-values/replacement_tags.lst'.

data
name '_geom_contact_site_symmetry_A' replaced with
'_geom_hbond_site_symmetry_A' as specified in the replacement file
'/home/antanas/src/cod-tools/trunk/data/replacement-values/replacement_tags.lst'.

Automatic conversion script
Id: cif_correct_tags 5005 2017-03-03 11:38:54Z antanas 
;
_cod_original_cell_volume 591.2(2)
_cod_original_sg_symbol_H-M P2(1)/n
_cod_original_formula_sum 'C2 H4 K N2 Ni0.50 O5'
_cod_database_code 7010057

loop_
_symmetry_equiv_pos_as_xyz
'x, y, z'
'-x+1/2, y+1/2, -z+1/2'
'-x, -y, -z'
'x-1/2, -y-1/2, z-1/2'

loop_
_atom_site_label
_atom_site_type_symbol
_atom_site_fract_x
_atom_site_fract_y
_atom_site_fract_z
_atom_site_U_iso_or_equiv
_atom_site_adp_type
_atom_site_occupancy
_atom_site_calc_flag
_atom_site_refinement_flags
_atom_site_disorder_assembly
_atom_site_disorder_group
Ni Ni 0.0000 0.0000 0.0000 0.01473(18) Uani 1 d S . .
K K -0.46264(16) -0.23378(3) -0.34725(8) 0.0249(2) Uani 1 d . . .
O1 O 0.5628(5) -0.16206(9) 0.1954(2) 0.0230(4) Uani 1 d . . .
O2 O 0.1516(5) -0.19017(9) -0.1242(2) 0.0233(4) Uani 1 d . . .
O3 O 0.4774(6) -0.03910(11) 0.3201(2) 0.0259(5) Uani 1 d . . .
O4 O -0.2430(6) -0.08729(10) -0.2897(2) 0.0242(5) Uani 1 d . . .
N1 N 0.3056(6) -0.05549(11) 0.1543(3) 0.0185(5) Uani 1 d . . .
N2 N -0.0148(6) -0.07776(12) -0.1298(3) 0.0195(5) Uani 1 d . . .
C1 C 0.3691(7) -0.11704(13) 0.1112(3) 0.0168(5) Uani 1 d . . .
C2 C 0.1558(7) -0.13247(13) -0.0642(3) 0.0172(5) Uani 1 d . . .
O5 O -0.9235(7) -0.13806(14) -0.5285(3) 0.0319(5) Uani 1 d . . .
H1 H -0.116(14) -0.102(2) -0.360(6) 0.063(14) Uiso 1 d . . .
H2 H 0.405(15) 0.005(3) 0.330(7) 0.074(16) Uiso 1 d . . .
H3 H -0.816(16) -0.113(3) -0.555(7) 0.069(19) Uiso 1 d . . .
H4 H -1.105(14) -0.145(2) -0.613(6) 0.055(12) Uiso 1 d . . .

loop_
_atom_site_aniso_label
_atom_site_aniso_U_11
_atom_site_aniso_U_22
_atom_site_aniso_U_33
_atom_site_aniso_U_23
_atom_site_aniso_U_13
_atom_site_aniso_U_12
Ni 0.0180(3) 0.0132(3) 0.0113(3) -0.00083(17) -0.00077(18) 0.00172(17)
K 0.0230(3) 0.0243(4) 0.0265(4) -0.0053(3) 0.0032(3) 0.0017(2)
O1 0.0251(10) 0.0179(10) 0.0231(10) 0.0024(8) -0.0023(8) 0.0040(8)
O2 0.0307(10) 0.0162(10) 0.0223(10) -0.0029(8) 0.0040(8) 0.0017(8)
O3 0.0364(11) 0.0214(11) 0.0140(10) -0.0052(8) -0.0084(8) 0.0052(8)
O4 0.0293(11) 0.0261(11) 0.0130(10) -0.0070(8) -0.0052(8) 0.0037(8)
N1 0.0235(11) 0.0184(12) 0.0107(11) -0.0014(8) -0.0035(8) 0.0005(9)
N2 0.0244(11) 0.0205(11) 0.0105(11) -0.0041(9) -0.0035(9) 0.0014(9)
C1 0.0176(12) 0.0177(13) 0.0148(13) 0.0022(11) 0.0024(10) -0.0007(10)
C2 0.0176(12) 0.0177(14) 0.0169(13) 0.0002(11) 0.0049(10) -0.0003(10)
O5 0.0319(12) 0.0398(14) 0.0201(11) 0.0033(10) -0.0036(10) 0.0063(10)

loop_
_atom_type_symbol
_atom_type_description
_atom_type_scat_dispersion_real
_atom_type_scat_dispersion_imag
_atom_type_scat_source
C C 0.0033 0.0016 'International Tables Vol C Tables 4.2.6.8 and 6.1.1.4'
H H 0.0000 0.0000 'International Tables Vol C Tables 4.2.6.8 and 6.1.1.4'
N N 0.0061 0.0033 'International Tables Vol C Tables 4.2.6.8 and 6.1.1.4'
O O 0.0106 0.0060 'International Tables Vol C Tables 4.2.6.8 and 6.1.1.4'
K K 0.2009 0.2494 'International Tables Vol C Tables 4.2.6.8 and 6.1.1.4'
Ni Ni 0.3393 1.1124 'International Tables Vol C Tables 4.2.6.8 and 6.1.1.4'

loop_
_geom_angle_atom_site_label_1
_geom_angle_atom_site_label_2
_geom_angle_atom_site_label_3
_geom_angle
_geom_angle_site_symmetry_1
_geom_angle_site_symmetry_3
_geom_angle_publ_flag
N2 Ni N2 180.0 . 3 ?
N2 Ni N1 81.13(10) . . ?
N2 Ni N1 98.87(10) 3 . ?
N2 Ni N1 98.87(10) . 3 ?
N2 Ni N1 81.13(10) 3 3 ?
N1 Ni N1 180.0 . 3 ?
O2 K O2 86.35(6) 1_455 . ?
O2 K O5 77.71(7) 1_455 . ?
O2 K O5 118.74(8) . . ?
O2 K O1 73.04(6) 1_455 4_455 ?
O2 K O1 127.61(6) . 4_455 ?
O5 K O1 103.40(8) . 4_455 ?
O2 K O1 127.29(6) 1_455 4 ?
O2 K O1 71.59(6) . 4 ?
O5 K O1 154.75(7) . 4 ?
O1 K O1 83.59(6) 4_455 4 ?
O2 K O2 154.99(7) 1_455 4 ?
O2 K O2 117.17(7) . 4 ?
O5 K O2 96.37(7) . 4 ?
O1 K O2 85.03(6) 4_455 4 ?
O1 K O2 59.66(6) 4 4 ?
O2 K O4 75.67(6) 1_455 . ?
O2 K O4 55.61(5) . . ?
O5 K O4 63.14(8) . . ?
O1 K O4 148.04(6) 4_455 . ?
O1 K O4 121.49(6) 4 . ?
O2 K O4 123.64(6) 4 . ?
O2 K C1 129.17(6) 1_455 4 ?
O2 K C1 94.07(6) . 4 ?
O5 K C1 140.49(8) . 4 ?
O1 K C1 66.88(6) 4_455 4 ?
O1 K C1 22.60(6) 4 4 ?
O2 K C1 46.26(6) 4 4 ?
O4 K C1 142.29(7) . 4 ?
O2 K C2 141.32(7) 1_455 4 ?
O2 K C2 115.27(6) . 4 ?
O5 K C2 113.46(7) . 4 ?
O1 K C2 68.37(6) 4_455 4 ?
O1 K C2 46.13(6) 4 4 ?
O2 K C2 22.02(6) 4 4 ?
O4 K C2 142.95(6) . 4 ?
C1 K C2 27.09(7) 4 4 ?
O2 K O5 125.38(6) 1_455 1_655 ?
O2 K O5 67.86(6) . 1_655 ?
O5 K O5 74.78(7) . 1_655 ?
O1 K O5 159.29(6) 4_455 1_655 ?
O1 K O5 90.10(6) 4 1_655 ?
O2 K O5 74.79(6) 4 1_655 ?
O4 K O5 49.85(6) . 1_655 ?
C1 K O5 101.00(7) 4 1_655 ?
C2 K O5 93.10(7) 4 1_655 ?
O2 K C2 74.94(6) 1_455 . ?
O2 K C2 17.79(6) . . ?
O5 K C2 102.38(8) . . ?
O1 K C2 132.95(6) 4_455 . ?
O1 K C2 89.38(6) 4 . ?
O2 K C2 129.95(6) 4 . ?
O4 K C2 40.13(6) . . ?
C1 K C2 111.86(7) 4 . ?
C2 K C2 132.25(8) 4 . ?
O5 K C2 66.38(6) 1_655 . ?
O2 K K 47.57(5) 1_455 1_455 ?
O2 K K 133.92(4) . 1_455 ?
O5 K K 59.38(7) . 1_455 ?
O1 K K 48.55(4) 4_455 1_455 ?
O1 K K 132.14(4) 4 1_455 ?
O2 K K 108.44(5) 4 1_455 ?
O4 K K 103.84(4) . 1_455 ?
C1 K K 113.79(5) 4 1_455 ?
C2 K K 104.34(5) 4 1_455 ?
O5 K K 134.16(4) 1_655 1_455 ?
C2 K K 121.11(4) . 1_455 ?
C1 O1 K 139.59(17) . 4_756 ?
C1 O1 K 98.19(15) . 4_656 ?
K O1 K 83.59(6) 4_756 4_656 ?
C2 O2 K 126.82(16) . 1_655 ?
C2 O2 K 119.42(17) . . ?
K O2 K 86.35(6) 1_655 . ?
C2 O2 K 99.25(16) . 4_656 ?
K O2 K 124.49(7) 1_655 4_656 ?
K O2 K 97.17(6) . 4_656 ?
N2 O4 K 111.29(14) . . ?
C1 N1 O3 113.8(2) . . ?
C1 N1 Ni 118.86(18) . . ?
O3 N1 Ni 127.36(17) . . ?
C2 N2 O4 114.6(2) . . ?
C2 N2 Ni 119.33(17) . . ?
O4 N2 Ni 125.32(17) . . ?
O1 C1 N1 128.8(2) . . ?
O1 C1 C2 120.4(2) . . ?
N1 C1 C2 110.8(2) . . ?
O1 C1 K 59.21(14) . 4_656 ?
N1 C1 K 136.57(18) . 4_656 ?
C2 C1 K 77.37(14) . 4_656 ?
O2 C2 N2 128.9(2) . . ?
O2 C2 C1 121.3(2) . . ?
N2 C2 C1 109.7(2) . . ?
O2 C2 K 58.74(14) . 4_656 ?
N2 C2 K 141.38(18) . 4_656 ?
C1 C2 K 75.54(14) . 4_656 ?
O2 C2 K 42.79(13) . . ?
N2 C2 K 90.08(15) . . ?
C1 C2 K 151.11(16) . . ?
K C2 K 75.92(6) 4_656 . ?
K O5 K 74.78(7) . 1_455 ?

loop_
_geom_bond_atom_site_label_1
_geom_bond_atom_site_label_2
_geom_bond_distance
_geom_bond_site_symmetry_2
_geom_bond_publ_flag
Ni N2 1.863(2) . ?
Ni N2 1.863(2) 3 ?
Ni N1 1.873(2) . ?
Ni N1 1.873(2) 3 ?
K O2 2.692(2) 1_455 ?
K O2 2.758(2) . ?
K O5 2.772(2) . ?
K O1 2.783(2) 4_455 ?
K O1 2.813(2) 4 ?
K O2 2.828(2) 4 ?
K O4 3.018(2) . ?
K C1 3.241(3) 4 ?
K C2 3.266(3) 4 ?
K O5 3.326(3) 1_655 ?
K C2 3.536(3) . ?
K K 3.7290(10) 1_455 ?
O1 C1 1.258(3) . ?
O1 K 2.783(2) 4_756 ?
O1 K 2.813(2) 4_656 ?
O2 C2 1.240(3) . ?
O2 K 2.692(2) 1_655 ?
O2 K 2.828(2) 4_656 ?
O3 N1 1.416(3) . ?
O4 N2 1.421(3) . ?
N1 C1 1.301(4) . ?
N2 C2 1.312(4) . ?
C1 C2 1.524(4) . ?
C1 K 3.241(3) 4_656 ?
C2 K 3.266(3) 4_656 ?
O5 K 3.326(3) 1_455 ?

loop_
_geom_hbond_atom_site_label_D
_geom_hbond_atom_site_label_H
_geom_hbond_atom_site_label_A
_geom_hbond_distance_DH
_geom_hbond_distance_HA
_geom_hbond_angle_DHA
_geom_hbond_distance_DA
_geom_hbond_site_symmetry_A
O4 H1 O5 0.86(5) 1.83(5) 2.69(4) 170(5) 1_655
O3 H2 O4 0.92(6) 1.74(6) 2.64(3) 164(6) 2_555
O5 H3 O3 0.69(6) 2.21(6) 2.89(4) 170(7) 1_454
O5 H4 O1 0.87(5) 1.82(6) 2.70(4) 172(5) 1_354
